data_2236191
loop_
_publ_author_name
'Choi, Hong Dae'
'Seo, Pil Ja'
'Lee, Uk'

_publ_section_title
;
 5-Ethyl-3-(2-fluorophenylsulfonyl)-2-methyl-1-benzofuran
;
_journal_coeditor_code FJ2589
_journal_issue 10
_journal_name_full 'Acta Crystallographica Section E'
_journal_page_first o2838
_journal_paper_doi 10.1107/S1600536812036872
_journal_volume 68
_journal_year 2012
_chemical_formula_iupac 'C17 H15 F O3 S'
_chemical_formula_moiety 'C17 H15 F O3 S'
_chemical_formula_sum 'C17 H15 F O3 S'
_chemical_formula_weight 318.35
_chemical_melting_point_gt 410
_chemical_melting_point_lt 411
_chemical_name_systematic
;
5-Ethyl-3-(2-fluorophenylsulfonyl)-2-methyl-1-benzofuran
;
_space_group_IT_number 9
_symmetry_cell_setting monoclinic
_symmetry_space_group_name_Hall 'C -2yc'
_symmetry_space_group_name_H-M 'C 1 c 1'
_atom_sites_solution_hydrogens difmap
_atom_sites_solution_primary direct
_atom_sites_solution_secondary difmap
_cell_angle_alpha 90.00
_cell_angle_beta 105.045(11)
_cell_angle_gamma 90.00
_cell_formula_units_Z 4
_cell_length_a 11.290(2)
_cell_length_b 16.171(3)
_cell_length_c 8.5612(14)
_cell_measurement_reflns_used 2955
_cell_measurement_temperature 173(2)
_cell_measurement_theta_max 27.48
_cell_measurement_theta_min 2.25
_cell_volume 1509.4(5)
_computing_cell_refinement '<i>SAINT</i> (Bruker, 2009)'
_computing_data_collection '<i>APEX2</i> (Bruker, 2009)'
_computing_data_reduction '<i>SAINT</i> (Bruker, 2009)'
_computing_molecular_graphics '<i>ORTEP-3</i> (Farrugia, 2012) and <i>DIAMOND</i> (Brandenburg, 1998)'
_computing_publication_material '<i>SHELXL97</i> (Sheldrick, 2008)'
_computing_structure_refinement '<i>SHELXL97</i> (Sheldrick, 2008)'
_computing_structure_solution '<i>SHELXS97</i> (Sheldrick, 2008)'
_diffrn_ambient_temperature 173(2)
_diffrn_detector_area_resol_mean 10.0
_diffrn_measured_fraction_theta_full 0.997
_diffrn_measured_fraction_theta_max 0.997
_diffrn_measurement_device_type 'Bruker SMART APEXII CCD'
_diffrn_measurement_method '\f and \w scans'
_diffrn_radiation_monochromator 'graphite multilayer'
_diffrn_radiation_source 'rotating anode'
_diffrn_radiation_type MoK\a
_diffrn_radiation_wavelength 0.71073
_diffrn_reflns_av_R_equivalents 0.0346
_diffrn_reflns_av_sigmaI/netI 0.0455
_diffrn_reflns_limit_h_max 14
_diffrn_reflns_limit_h_min -13
_diffrn_reflns_limit_k_max 19
_diffrn_reflns_limit_k_min -21
_diffrn_reflns_limit_l_max 11
_diffrn_reflns_limit_l_min -11
_diffrn_reflns_number 7108
_diffrn_reflns_theta_full 28.19
_diffrn_reflns_theta_max 28.19
_diffrn_reflns_theta_min 2.25
_diffrn_standards_number 0
_exptl_absorpt_coefficient_mu 0.235
_exptl_absorpt_correction_T_max 0.7457
_exptl_absorpt_correction_T_min 0.5447
_exptl_absorpt_correction_type multi-scan
_exptl_absorpt_process_details '(<i>SADABS</i>; Bruker, 2009)'
_exptl_crystal_colour colourless
_exptl_crystal_density_diffrn 1.401
_exptl_crystal_density_method 'not measured'
_exptl_crystal_description block
_exptl_crystal_F_000 664
_exptl_crystal_size_max 0.38
_exptl_crystal_size_mid 0.298
_exptl_crystal_size_min 0.273
_refine_diff_density_max 0.610
_refine_diff_density_min -0.351
_refine_ls_abs_structure_details 'Flack (1983), 1271 Friedel pairs'
_refine_ls_abs_structure_Flack -0.05(8)
_refine_ls_extinction_method none
_refine_ls_goodness_of_fit_ref 1.059
_refine_ls_hydrogen_treatment constr
_refine_ls_matrix_type full
_refine_ls_number_parameters 201
_refine_ls_number_reflns 3129
_refine_ls_number_restraints 2
_refine_ls_restrained_S_all 1.059
_refine_ls_R_factor_all 0.0537
_refine_ls_R_factor_gt 0.0415
_refine_ls_shift/su_max 0.000
_refine_ls_shift/su_mean 0.000
_refine_ls_structure_factor_coef Fsqd
_refine_ls_weighting_details 'calc w=1/[\s^2^(Fo^2^)+(0.0518P)^2^+0.5589P] where P=(Fo^2^+2Fc^2^)/3'
_refine_ls_weighting_scheme calc
_refine_ls_wR_factor_gt 0.0975
_refine_ls_wR_factor_ref 0.1054
_reflns_number_gt 2676
_reflns_number_total 3129
_reflns_threshold_expression I>2\s(I)
_cod_data_source_file fj2589.cif
_cod_data_source_block I
_cod_original_sg_symbol_H-M 'C c'
_cod_database_code 2236191
_cod_database_fobs_code 2236191

loop_
_symmetry_equiv_pos_as_xyz
'x, y, z'
'x, -y, z+1/2'
'x+1/2, y+1/2, z'
'x+1/2, -y+1/2, z+1/2'

loop_
_atom_site_type_symbol
_atom_site_label
_atom_site_fract_x
_atom_site_fract_y
_atom_site_fract_z
_atom_site_U_iso_or_equiv
_atom_site_adp_type
_atom_site_calc_flag
_atom_site_refinement_flags
_atom_site_occupancy
_atom_site_symmetry_multiplicity
S S1 0.14686(6) 0.71642(4) 0.27469(7) 0.03361(16) Uani d . 1 2
O O1 0.13896(19) 0.47875(12) 0.1852(2) 0.0427(5) Uani d . 1 2
O O2 0.2615(2) 0.75833(13) 0.2964(3) 0.0462(5) Uani d . 1 2
O O3 0.0429(2) 0.74224(14) 0.1475(2) 0.0503(6) Uani d . 1 2
F F1 -0.07139(15) 0.64592(12) 0.3612(2) 0.0498(4) Uani d . 1 2
C C1 0.1696(2) 0.61168(16) 0.2571(3) 0.0316(5) Uani d . 1 2
C C2 0.2695(2) 0.56448(15) 0.3603(3) 0.0297(5) Uani d . 1 2
C C3 0.3736(2) 0.58219(17) 0.4846(3) 0.0331(5) Uani d . 1 2
H H3 0.3936 0.6377 0.5176 0.040 Uiso calc R 1 2
C C4 0.4472(3) 0.51754(17) 0.5588(3) 0.0366(6) Uani d . 1 2
C C5 0.4155(3) 0.43570(18) 0.5073(4) 0.0455(7) Uani d . 1 2
H H5 0.4655 0.3916 0.5608 0.055 Uiso calc R 1 2
C C6 0.3147(3) 0.41750(18) 0.3825(4) 0.0456(7) Uani d . 1 2
H H6 0.2949 0.3623 0.3474 0.055 Uiso calc R 1 2
C C7 0.2437(3) 0.48350(17) 0.3110(4) 0.0364(6) Uani d . 1 2
C C8 0.0946(2) 0.55781(18) 0.1554(3) 0.0375(6) Uani d . 1 2
C C9 0.5622(3) 0.5333(2) 0.6926(3) 0.0463(7) Uani d . 1 2
H H9A 0.5547 0.5875 0.7426 0.056 Uiso calc R 1 2
H H9B 0.5690 0.4904 0.7770 0.056 Uiso calc R 1 2
C C10 0.6777(3) 0.5328(3) 0.6354(5) 0.0625(10) Uani d . 1 2
H H10A 0.6869 0.4788 0.5880 0.094 Uiso calc R 1 2
H H10B 0.7485 0.5433 0.7272 0.094 Uiso calc R 1 2
H H10C 0.6726 0.5760 0.5537 0.094 Uiso calc R 1 2
C C11 -0.0195(3) 0.5648(2) 0.0229(4) 0.0544(8) Uani d . 1 2
H H11A -0.0508 0.6215 0.0184 0.082 Uiso calc R 1 2
H H11B -0.0812 0.5264 0.0429 0.082 Uiso calc R 1 2
H H11C -0.0019 0.5510 -0.0803 0.082 Uiso calc R 1 2
C C12 0.1073(2) 0.72538(15) 0.4600(3) 0.0278(5) Uani d . 1 2
C C13 0.1835(2) 0.76928(16) 0.5882(3) 0.0350(6) Uani d . 1 2
H H13 0.2585 0.7921 0.5772 0.042 Uiso calc R 1 2
C C14 0.1496(3) 0.77939(18) 0.7304(3) 0.0421(7) Uani d . 1 2
H H14 0.2010 0.8096 0.8171 0.051 Uiso calc R 1 2
C C15 0.0410(3) 0.7457(2) 0.7474(3) 0.0427(7) Uani d . 1 2
H H15 0.0180 0.7532 0.8456 0.051 Uiso calc R 1 2
C C16 -0.0339(3) 0.70139(18) 0.6230(4) 0.0402(6) Uani d . 1 2
H H16 -0.1082 0.6778 0.6347 0.048 Uiso calc R 1 2
C C17 0.0007(2) 0.69186(17) 0.4819(3) 0.0335(5) Uani d . 1 2

loop_
_atom_site_aniso_label
_atom_site_aniso_U_11
_atom_site_aniso_U_22
_atom_site_aniso_U_33
_atom_site_aniso_U_12
_atom_site_aniso_U_13
_atom_site_aniso_U_23
S1 0.0419(3) 0.0300(3) 0.0335(3) 0.0059(3) 0.0181(2) 0.0064(3)
O1 0.0395(11) 0.0359(11) 0.0531(11) -0.0064(9) 0.0129(9) -0.0118(9)
O2 0.0523(12) 0.0343(11) 0.0632(13) -0.0018(9) 0.0352(11) 0.0056(9)
O3 0.0683(16) 0.0478(13) 0.0349(10) 0.0197(11) 0.0135(10) 0.0118(9)
F1 0.0375(9) 0.0586(11) 0.0550(9) -0.0101(8) 0.0147(8) -0.0151(8)
C1 0.0346(14) 0.0315(12) 0.0326(12) 0.0013(10) 0.0158(10) -0.0010(10)
C2 0.0329(12) 0.0235(12) 0.0368(12) 0.0006(10) 0.0162(10) -0.0004(9)
C3 0.0374(14) 0.0284(13) 0.0360(12) 0.0005(11) 0.0141(11) -0.0004(10)
C4 0.0390(15) 0.0349(14) 0.0379(13) 0.0045(11) 0.0137(11) 0.0038(11)
C5 0.0484(17) 0.0307(15) 0.0598(18) 0.0084(13) 0.0181(14) 0.0088(13)
C6 0.0481(17) 0.0252(15) 0.0667(19) -0.0008(12) 0.0206(15) -0.0022(12)
C7 0.0339(14) 0.0309(13) 0.0478(14) -0.0030(11) 0.0170(11) -0.0043(11)
C8 0.0373(14) 0.0402(16) 0.0371(13) 0.0011(11) 0.0137(11) -0.0037(11)
C9 0.0480(17) 0.0489(19) 0.0385(14) 0.0091(14) 0.0051(13) 0.0054(13)
C10 0.0399(18) 0.084(3) 0.058(2) -0.0033(17) 0.0042(15) -0.0094(18)
C11 0.0429(18) 0.068(2) 0.0491(17) 0.0014(16) 0.0051(14) -0.0069(15)
C12 0.0321(12) 0.0238(12) 0.0297(11) 0.0062(10) 0.0120(9) 0.0045(8)
C13 0.0311(13) 0.0289(13) 0.0444(14) 0.0033(10) 0.0087(10) -0.0004(10)
C14 0.0450(16) 0.0420(16) 0.0360(14) 0.0112(13) 0.0044(13) -0.0033(11)
C15 0.0531(17) 0.0437(16) 0.0353(13) 0.0148(14) 0.0186(12) 0.0055(12)
C16 0.0421(15) 0.0374(15) 0.0480(15) 0.0073(12) 0.0241(13) 0.0078(11)
C17 0.0308(13) 0.0324(13) 0.0376(13) 0.0035(10) 0.0094(10) -0.0002(10)

loop_
_atom_type_symbol
_atom_type_description
_atom_type_scat_dispersion_real
_atom_type_scat_dispersion_imag
_atom_type_scat_source
C C 0.0033 0.0016 'International Tables Vol C Tables 4.2.6.8 and 6.1.1.4'
H H 0.0000 0.0000 'International Tables Vol C Tables 4.2.6.8 and 6.1.1.4'
O O 0.0106 0.0060 'International Tables Vol C Tables 4.2.6.8 and 6.1.1.4'
F F 0.0171 0.0103 'International Tables Vol C Tables 4.2.6.8 and 6.1.1.4'
S S 0.1246 0.1234 'International Tables Vol C Tables 4.2.6.8 and 6.1.1.4'

loop_
_geom_angle_atom_site_label_1
_geom_angle_atom_site_label_2
_geom_angle_atom_site_label_3
_geom_angle
O2 S1 O3 119.56(14)
O2 S1 C1 109.03(12)
O3 S1 C1 109.23(13)
O2 S1 C12 106.06(13)
O3 S1 C12 108.04(12)
C1 S1 C12 103.74(11)
C8 O1 C7 106.9(2)
C8 C1 C2 108.0(2)
C8 C1 S1 127.0(2)
C2 C1 S1 124.86(18)
C7 C2 C3 119.7(2)
C7 C2 C1 104.0(2)
C3 C2 C1 136.2(2)
C4 C3 C2 118.8(2)
C4 C3 H3 120.6
C2 C3 H3 120.6
C3 C4 C5 119.4(3)
C3 C4 C9 121.0(3)
C5 C4 C9 119.5(2)
C6 C5 C4 122.3(3)
C6 C5 H5 118.8
C4 C5 H5 118.8
C5 C6 C7 116.6(3)
C5 C6 H6 121.7
C7 C6 H6 121.7
C6 C7 O1 125.8(3)
C6 C7 C2 123.0(3)
O1 C7 C2 111.1(2)
C1 C8 O1 109.9(2)
C1 C8 C11 135.5(3)
O1 C8 C11 114.5(3)
C10 C9 C4 113.4(3)
C10 C9 H9A 108.9
C4 C9 H9A 108.9
C10 C9 H9B 108.9
C4 C9 H9B 108.9
H9A C9 H9B 107.7
C9 C10 H10A 109.5
C9 C10 H10B 109.5
H10A C10 H10B 109.5
C9 C10 H10C 109.5
H10A C10 H10C 109.5
H10B C10 H10C 109.5
C8 C11 H11A 109.5
C8 C11 H11B 109.5
H11A C11 H11B 109.5
C8 C11 H11C 109.5
H11A C11 H11C 109.5
H11B C11 H11C 109.5
C17 C12 C13 118.3(2)
C17 C12 S1 121.71(19)
C13 C12 S1 120.02(19)
C14 C13 C12 119.9(3)
C14 C13 H13 120.0
C12 C13 H13 120.0
C13 C14 C15 120.2(3)
C13 C14 H14 119.9
C15 C14 H14 119.9
C16 C15 C14 120.5(3)
C16 C15 H15 119.8
C14 C15 H15 119.8
C17 C16 C15 118.8(3)
C17 C16 H16 120.6
C15 C16 H16 120.6
F1 C17 C16 118.7(2)
F1 C17 C12 118.9(2)
C16 C17 C12 122.4(2)

loop_
_geom_bond_atom_site_label_1
_geom_bond_atom_site_label_2
_geom_bond_distance
S1 O2 1.430(2)
S1 O3 1.440(2)
S1 C1 1.726(3)
S1 C12 1.762(2)
O1 C8 1.373(4)
O1 C7 1.379(3)
F1 C17 1.359(3)
C1 C8 1.361(4)
C1 C2 1.455(4)
C2 C7 1.384(4)
C2 C3 1.395(3)
C3 C4 1.383(4)
C3 H3 0.9500
C4 C5 1.411(4)
C4 C9 1.513(4)
C5 C6 1.376(4)
C5 H5 0.9500
C6 C7 1.379(4)
C6 H6 0.9500
C8 C11 1.484(4)
C9 C10 1.507(5)
C9 H9A 0.9900
C9 H9B 0.9900
C10 H10A 0.9800
C10 H10B 0.9800
C10 H10C 0.9800
C11 H11A 0.9800
C11 H11B 0.9800
C11 H11C 0.9800
C12 C17 1.377(4)
C12 C13 1.400(3)
C13 C14 1.377(4)
C13 H13 0.9500
C14 C15 1.383(4)
C14 H14 0.9500
C15 C16 1.377(5)
C15 H15 0.9500
C16 C17 1.371(4)
C16 H16 0.9500

loop_
_geom_hbond_atom_site_label_D
_geom_hbond_atom_site_label_H
_geom_hbond_atom_site_label_A
_geom_hbond_site_symmetry_A
_geom_hbond_distance_DH
_geom_hbond_distance_HA
_geom_hbond_distance_DA
_geom_hbond_angle_DHA
C15 H15 O3 1_556 0.95 2.53 3.420(3) 156
C16 H16 O2 4_465 0.95 2.49 3.121(4) 124
C5 H5 Cg 3_545 0.95 2.79 3.692(3) 159

loop_
_geom_torsion_atom_site_label_1
_geom_torsion_atom_site_label_2
_geom_torsion_atom_site_label_3
_geom_torsion_atom_site_label_4
_geom_torsion
O2 S1 C1 C8 -140.5(2)
O3 S1 C1 C8 -8.2(3)
C12 S1 C1 C8 106.8(2)
O2 S1 C1 C2 44.9(2)
O3 S1 C1 C2 177.2(2)
C12 S1 C1 C2 -67.8(2)
C8 C1 C2 C7 -0.8(3)
S1 C1 C2 C7 174.68(19)
C8 C1 C2 C3 179.4(3)
S1 C1 C2 C3 -5.1(4)
C7 C2 C3 C4 -1.7(4)
C1 C2 C3 C4 178.1(3)
C2 C3 C4 C5 0.0(4)
C2 C3 C4 C9 179.1(2)
C3 C4 C5 C6 1.5(5)
C9 C4 C5 C6 -177.6(3)
C4 C5 C6 C7 -1.2(5)
C5 C6 C7 O1 -179.6(3)
C5 C6 C7 C2 -0.5(5)
C8 O1 C7 C6 177.7(3)
C8 O1 C7 C2 -1.5(3)
C3 C2 C7 C6 2.0(4)
C1 C2 C7 C6 -177.8(3)
C3 C2 C7 O1 -178.8(2)
C1 C2 C7 O1 1.4(3)
C2 C1 C8 O1 -0.1(3)
S1 C1 C8 O1 -175.45(18)
C2 C1 C8 C11 -179.2(3)
S1 C1 C8 C11 5.5(5)
C7 O1 C8 C1 1.0(3)
C7 O1 C8 C11 -179.7(2)
C3 C4 C9 C10 -98.5(4)
C5 C4 C9 C10 80.6(4)
O2 S1 C12 C17 179.8(2)
O3 S1 C12 C17 50.5(2)
C1 S1 C12 C17 -65.4(2)
O2 S1 C12 C13 1.4(2)
O3 S1 C12 C13 -127.9(2)
C1 S1 C12 C13 116.3(2)
C17 C12 C13 C14 -1.3(3)
S1 C12 C13 C14 177.1(2)
C12 C13 C14 C15 0.5(4)
C13 C14 C15 C16 0.4(4)
C14 C15 C16 C17 -0.5(4)
C15 C16 C17 F1 178.0(2)
C15 C16 C17 C12 -0.4(4)
C13 C12 C17 F1 -177.1(2)
S1 C12 C17 F1 4.6(3)
C13 C12 C17 C16 1.3(4)
S1 C12 C17 C16 -177.1(2)

loop_
_cod_related_entry_id
_cod_related_entry_database
_cod_related_entry_code
1 ChemSpider 30658053
